data_2243089
loop_
_publ_author_name
'Manawar, Rohit B.'
'Gondaliya, Mitesh B.'
'Shah, Manish K.'
'Jotani, Mukesh M.'
'Tiekink, Edward R. T.'

_publ_section_title
;
 2-{(1<i>E</i>)-[(<i>E</i>)-2-(2,6-Dichlorobenzylidene)hydrazin-1-ylidene]methyl}phenol:
 crystal structure, Hirshfeld surface analysis and computational study
;
_journal_coeditor_code HB7852
_journal_issue 10
_journal_name_full 'Acta Crystallographica Section E'
_journal_page_first 1423
_journal_page_last 1428
_journal_paper_doi 10.1107/S2056989019012349
_journal_volume 75
_journal_year 2019
_chemical_formula_iupac 'C14 H10 Cl2 N2 O'
_chemical_formula_moiety 'C14 H10 Cl2 N2 O'
_chemical_formula_sum 'C14 H10 Cl2 N2 O'
_chemical_formula_weight 293.14
_chemical_name_systematic
;
2-{(1<i>E</i>)-[(<i>E</i>)-2-(2,6-Dichlorobenzylidene)hydrazin-1-\
ylidene]methyl}phenol
;
_space_group_crystal_system monoclinic
_space_group_IT_number 14
_space_group_name_Hall '-P 2yn'
_space_group_name_H-M_alt 'P 1 21/n 1'
_symmetry_space_group_name_Hall '-P 2yn'
_symmetry_space_group_name_H-M 'P 1 21/n 1'
_atom_sites_solution_hydrogens mixed
_atom_sites_solution_primary direct
_atom_sites_solution_secondary difmap
_audit_creation_method SHELXL-2014/7
_cell_angle_alpha 90
_cell_angle_beta 95.031(3)
_cell_angle_gamma 90
_cell_formula_units_Z 4
_cell_length_a 8.5614(8)
_cell_length_b 15.6055(12)
_cell_length_c 10.0527(9)
_cell_measurement_reflns_used 4447
_cell_measurement_temperature 296(2)
_cell_measurement_theta_max 56.257
_cell_measurement_theta_min 4.831
_cell_volume 1337.9(2)
_computing_cell_refinement
;
APEX2/SAINT (Bruker, 2004)
;
_computing_data_collection
;
APEX2 (Bruker, 2004)
;
_computing_data_reduction
;
SAINT (Bruker, 2004)
;
_computing_molecular_graphics
;
ORTEP-3 for Windows (Farrugia, 2012) and DIAMOND (Brandenburg,
2006)
;
_computing_publication_material
;
publCIF (Westrip, 2010)
;
_computing_structure_refinement
;
SHELXL2014 (Sheldrick, 2015)
;
_computing_structure_solution
;
SIR92 (Altomare <i>et al.</i>,  1994)
;
_diffrn_ambient_temperature 296(2)
_diffrn_measured_fraction_theta_full 0.999
_diffrn_measured_fraction_theta_max 0.958
_diffrn_measurement_device_type 'Bruker Kappa APEXII CCD'
_diffrn_measurement_method '\w and \f scan'
_diffrn_radiation_type MoK\a
_diffrn_radiation_wavelength 0.71073
_diffrn_reflns_av_R_equivalents 0.0230
_diffrn_reflns_av_unetI/netI 0.0288
_diffrn_reflns_limit_h_max 11
_diffrn_reflns_limit_h_min -11
_diffrn_reflns_limit_k_max 20
_diffrn_reflns_limit_k_min -15
_diffrn_reflns_limit_l_max 12
_diffrn_reflns_limit_l_min -11
_diffrn_reflns_number 10171
_diffrn_reflns_theta_full 25.242
_diffrn_reflns_theta_max 28.269
_diffrn_reflns_theta_min 2.610
_diffrn_source 'X-ray tube'
_exptl_absorpt_coefficient_mu 0.477
_exptl_absorpt_correction_T_max 0.867
_exptl_absorpt_correction_T_min 0.846
_exptl_absorpt_correction_type multi-scan
_exptl_absorpt_process_details
;
(SADABS; Bruker, 2004)
;
_exptl_crystal_colour light-yellow
_exptl_crystal_density_diffrn 1.455
_exptl_crystal_description block
_exptl_crystal_F_000 600
_exptl_crystal_size_max 0.350
_exptl_crystal_size_mid 0.300
_exptl_crystal_size_min 0.300
_refine_diff_density_max 0.367
_refine_diff_density_min -0.283
_refine_ls_extinction_method none
_refine_ls_goodness_of_fit_ref 1.052
_refine_ls_hydrogen_treatment mixed
_refine_ls_matrix_type full
_refine_ls_number_parameters 175
_refine_ls_number_reflns 3185
_refine_ls_number_restraints 0
_refine_ls_restrained_S_all 1.052
_refine_ls_R_factor_all 0.0702
_refine_ls_R_factor_gt 0.0439
_refine_ls_shift/su_max 0.000
_refine_ls_shift/su_mean 0.000
_refine_ls_structure_factor_coef Fsqd
_refine_ls_weighting_details 'w=1/[\s^2^(Fo^2^)+(0.0690P)^2^+0.4482P] where P=(Fo^2^+2Fc^2^)/3'
_refine_ls_weighting_scheme calc
_refine_ls_wR_factor_gt 0.1184
_refine_ls_wR_factor_ref 0.1383
_reflns_number_gt 2244
_reflns_number_total 3185
_reflns_threshold_expression 'I > 2\s(I)'
_cod_data_source_file hb7852sup1.cif
_cod_data_source_block I
_cod_database_code 2243089
_shelx_space_group_comment
;
The symmetry employed for this shelxl refinement is uniquely defined
by the following loop, which should always be used as a source of
symmetry information in preference to the above space-group names.
They are only intended as comments.
;
_shelx_estimated_absorpt_t_min 0.851
_shelx_estimated_absorpt_t_max 0.870

loop_
_space_group_symop_operation_xyz
'x, y, z'
'-x+1/2, y+1/2, -z+1/2'
'-x, -y, -z'
'x-1/2, -y-1/2, z-1/2'

loop_
_atom_site_type_symbol
_atom_site_label
_atom_site_fract_x
_atom_site_fract_y
_atom_site_fract_z
_atom_site_U_iso_or_equiv
_atom_site_adp_type
_atom_site_calc_flag
_atom_site_occupancy
Cl Cl1 0.37913(8) -0.06610(4) 0.23254(7) 0.0669(2) Uani d 1
Cl Cl2 0.90894(8) -0.10632(4) 0.57108(7) 0.0646(2) Uani d 1
O O1 0.8423(2) 0.25607(11) 0.52671(19) 0.0636(5) Uani d 1
H H3O 0.808(4) 0.206(2) 0.501(3) 0.095 Uiso d 1
N N1 0.66249(19) 0.14415(10) 0.39038(17) 0.0395(4) Uani d 1
N N2 0.6061(2) 0.06313(10) 0.34827(19) 0.0462(5) Uani d 1
C C1 0.7508(2) 0.31651(12) 0.4623(2) 0.0406(5) Uani d 1
C C2 0.6261(2) 0.29483(12) 0.36883(19) 0.0343(4) Uani d 1
C C3 0.5366(3) 0.36160(13) 0.3082(2) 0.0449(5) Uani d 1
H H3 0.4534 0.3486 0.2457 0.054 Uiso calc 1
C C4 0.5688(3) 0.44563(15) 0.3390(2) 0.0555(6) Uani d 1
H H4 0.5073 0.4890 0.2984 0.067 Uiso calc 1
C C5 0.6932(3) 0.46555(14) 0.4305(3) 0.0590(7) Uani d 1
H H5 0.7160 0.5226 0.4505 0.071 Uiso calc 1
C C6 0.7839(3) 0.40175(14) 0.4924(3) 0.0535(6) Uani d 1
H H6 0.8671 0.4158 0.5543 0.064 Uiso calc 1
C C7 0.5859(2) 0.20707(12) 0.3350(2) 0.0378(4) Uani d 1
H H7 0.5026 0.1960 0.2716 0.045 Uiso calc 1
C C8 0.6741(2) 0.00413(12) 0.4161(2) 0.0397(5) Uani d 1
H H8 0.7496 0.0206 0.4834 0.048 Uiso calc 1
C C9 0.6461(2) -0.08822(11) 0.39956(18) 0.0333(4) Uani d 1
C C10 0.5215(2) -0.12658(13) 0.3210(2) 0.0389(5) Uani d 1
C C11 0.5039(3) -0.21481(14) 0.3119(2) 0.0453(5) Uani d 1
H H11 0.4196 -0.2381 0.2594 0.054 Uiso calc 1
C C12 0.6111(3) -0.26778(13) 0.3805(2) 0.0487(5) Uani d 1
H H12 0.5998 -0.3269 0.3734 0.058 Uiso calc 1
C C13 0.7354(3) -0.23366(13) 0.4599(2) 0.0459(5) Uani d 1
H H13 0.8080 -0.2694 0.5064 0.055 Uiso calc 1
C C14 0.7504(2) -0.14562(12) 0.4692(2) 0.0387(5) Uani d 1

loop_
_atom_site_aniso_label
_atom_site_aniso_U_11
_atom_site_aniso_U_22
_atom_site_aniso_U_33
_atom_site_aniso_U_12
_atom_site_aniso_U_13
_atom_site_aniso_U_23
Cl1 0.0580(4) 0.0514(4) 0.0850(5) -0.0036(3) -0.0299(3) 0.0108(3)
Cl2 0.0631(4) 0.0443(3) 0.0800(5) 0.0068(3) -0.0304(3) -0.0017(3)
O1 0.0630(11) 0.0375(8) 0.0835(13) 0.0107(8) -0.0322(9) -0.0042(8)
N1 0.0445(9) 0.0262(8) 0.0470(10) 0.0012(7) -0.0009(8) 0.0012(7)
N2 0.0586(11) 0.0274(8) 0.0503(11) -0.0011(8) -0.0076(9) -0.0015(7)
C1 0.0429(11) 0.0321(10) 0.0461(12) 0.0060(8) 0.0000(9) -0.0012(8)
C2 0.0393(10) 0.0284(9) 0.0356(10) 0.0048(8) 0.0047(8) 0.0015(8)
C3 0.0543(12) 0.0381(11) 0.0414(11) 0.0098(9) -0.0003(10) 0.0031(9)
C4 0.0782(17) 0.0357(11) 0.0520(14) 0.0177(11) 0.0023(12) 0.0066(10)
C5 0.0847(18) 0.0287(10) 0.0629(15) 0.0041(11) 0.0026(13) -0.0043(10)
C6 0.0620(15) 0.0364(11) 0.0598(14) -0.0004(10) -0.0085(12) -0.0088(10)
C7 0.0413(10) 0.0338(10) 0.0373(10) 0.0012(8) -0.0020(8) 0.0001(8)
C8 0.0389(10) 0.0315(9) 0.0478(12) -0.0012(8) -0.0020(9) 0.0005(9)
C9 0.0376(10) 0.0292(9) 0.0333(10) 0.0001(7) 0.0051(8) 0.0013(7)
C10 0.0419(11) 0.0359(10) 0.0381(10) -0.0009(8) -0.0005(8) 0.0033(8)
C11 0.0551(13) 0.0380(11) 0.0424(12) -0.0082(9) 0.0017(10) -0.0042(9)
C12 0.0688(15) 0.0285(10) 0.0496(13) -0.0054(10) 0.0106(11) -0.0019(9)
C13 0.0608(14) 0.0309(10) 0.0459(12) 0.0078(9) 0.0041(10) 0.0041(9)
C14 0.0444(11) 0.0331(10) 0.0382(11) 0.0016(8) 0.0021(9) 0.0006(8)

loop_
_atom_type_symbol
_atom_type_description
_atom_type_scat_dispersion_real
_atom_type_scat_dispersion_imag
_atom_type_scat_source
C C 0.0033 0.0016 'International Tables Vol C Tables 4.2.6.8 and 6.1.1.4'
H H 0.0000 0.0000 'International Tables Vol C Tables 4.2.6.8 and 6.1.1.4'
N N 0.0061 0.0033 'International Tables Vol C Tables 4.2.6.8 and 6.1.1.4'
O O 0.0106 0.0060 'International Tables Vol C Tables 4.2.6.8 and 6.1.1.4'
Cl Cl 0.1484 0.1585 'International Tables Vol C Tables 4.2.6.8 and 6.1.1.4'

loop_
_geom_angle_atom_site_label_1
_geom_angle_atom_site_label_2
_geom_angle_atom_site_label_3
_geom_angle
C1 O1 H3O 109(2)
C7 N1 N2 114.17(16)
C8 N2 N1 111.38(17)
O1 C1 C6 117.72(19)
O1 C1 C2 121.84(17)
C6 C1 C2 120.44(19)
C3 C2 C1 117.91(18)
C3 C2 C7 119.52(18)
C1 C2 C7 122.57(17)
C4 C3 C2 121.5(2)
C4 C3 H3 119.3
C2 C3 H3 119.3
C3 C4 C5 119.6(2)
C3 C4 H4 120.2
C5 C4 H4 120.2
C6 C5 C4 120.7(2)
C6 C5 H5 119.7
C4 C5 H5 119.7
C5 C6 C1 119.9(2)
C5 C6 H6 120.1
C1 C6 H6 120.1
N1 C7 C2 121.47(18)
N1 C7 H7 119.3
C2 C7 H7 119.3
N2 C8 C9 126.41(18)
N2 C8 H8 116.8
C9 C8 H8 116.8
C14 C9 C10 115.23(17)
C14 C9 C8 118.56(17)
C10 C9 C8 126.20(17)
C11 C10 C9 122.19(18)
C11 C10 Cl1 116.18(16)
C9 C10 Cl1 121.61(15)
C12 C11 C10 120.0(2)
C12 C11 H11 120.0
C10 C11 H11 120.0
C13 C12 C11 120.35(18)
C13 C12 H12 119.8
C11 C12 H12 119.8
C12 C13 C14 119.0(2)
C12 C13 H13 120.5
C14 C13 H13 120.5
C13 C14 C9 123.19(19)
C13 C14 Cl2 117.00(16)
C9 C14 Cl2 119.80(14)

loop_
_geom_bond_atom_site_label_1
_geom_bond_atom_site_label_2
_geom_bond_distance
Cl1 C10 1.725(2)
Cl2 C14 1.739(2)
O1 C1 1.354(2)
O1 H3O 0.87(3)
N1 C7 1.281(2)
N1 N2 1.405(2)
N2 C8 1.258(3)
C1 C6 1.388(3)
C1 C2 1.401(3)
C2 C3 1.401(3)
C2 C7 1.445(3)
C3 C4 1.370(3)
C3 H3 0.9300
C4 C5 1.380(4)
C4 H4 0.9300
C5 C6 1.377(3)
C5 H5 0.9300
C6 H6 0.9300
C7 H7 0.9300
C8 C9 1.468(3)
C8 H8 0.9300
C9 C14 1.407(3)
C9 C10 1.405(3)
C10 C11 1.387(3)
C11 C12 1.375(3)
C11 H11 0.9300
C12 C13 1.379(3)
C12 H12 0.9300
C13 C14 1.382(3)
C13 H13 0.9300

loop_
_geom_hbond_atom_site_label_D
_geom_hbond_atom_site_label_H
_geom_hbond_atom_site_label_A
_geom_hbond_distance_DH
_geom_hbond_distance_HA
_geom_hbond_distance_DA
_geom_hbond_angle_DHA
O1 H1O N1 0.87(3) 1.87(3) 2.632(2) 147(3)

loop_
_geom_torsion_atom_site_label_1
_geom_torsion_atom_site_label_2
_geom_torsion_atom_site_label_3
_geom_torsion_atom_site_label_4
_geom_torsion
C7 N1 N2 C8 -172.7(2)
O1 C1 C2 C3 179.3(2)
C6 C1 C2 C3 -0.3(3)
O1 C1 C2 C7 0.3(3)
C6 C1 C2 C7 -179.4(2)
C1 C2 C3 C4 -0.2(3)
C7 C2 C3 C4 178.9(2)
C2 C3 C4 C5 0.8(4)
C3 C4 C5 C6 -0.9(4)
C4 C5 C6 C1 0.3(4)
O1 C1 C6 C5 -179.4(2)
C2 C1 C6 C5 0.3(4)
N2 N1 C7 C2 178.69(18)
C3 C2 C7 N1 -178.4(2)
C1 C2 C7 N1 0.6(3)
N1 N2 C8 C9 -179.54(19)
N2 C8 C9 C14 169.6(2)
N2 C8 C9 C10 -11.4(4)
C14 C9 C10 C11 -0.6(3)
C8 C9 C10 C11 -179.6(2)
C14 C9 C10 Cl1 178.08(15)
C8 C9 C10 Cl1 -0.9(3)
C9 C10 C11 C12 -0.4(3)
Cl1 C10 C11 C12 -179.23(18)
C10 C11 C12 C13 0.8(3)
C11 C12 C13 C14 0.0(3)
C12 C13 C14 C9 -1.1(3)
C12 C13 C14 Cl2 179.81(17)
C10 C9 C14 C13 1.4(3)
C8 C9 C14 C13 -179.5(2)
C10 C9 C14 Cl2 -179.53(15)
C8 C9 C14 Cl2 -0.5(3)

_cod_database_fobs_code 2243089
